data_7708249
loop_
_publ_author_name
'Johnson, Andrew Lee'
'Paish, James David'
'Snook, Michael'

_publ_section_title
;
 Evaluation of Sn(II) Aminoalkoxide Precursors for Atomic Layer Deposition
 of SnO Thin Films. Invitation: Dalton Transactions web collection themed
 around the topic of tin chemistry
;
_journal_name_full 'Dalton Transactions'
_journal_paper_doi 10.1039/D1DT02480A
_journal_year 2021
_chemical_formula_moiety 'C12 H16 F12 N2 O2 Sn'
_chemical_formula_sum 'C12 H16 F12 N2 O2 Sn'
_chemical_formula_weight 566.96
_chemical_properties_physical Air-sensitive,Moisture-sensitive,Oxygen-sensitive
_space_group_crystal_system monoclinic
_space_group_IT_number 14
_space_group_name_Hall '-P 2ybc'
_space_group_name_H-M_alt 'P 1 21/c 1'
_atom_sites_solution_hydrogens geom
_audit_creation_method SHELXL-2018/3
_audit_update_record
;
2021-01-12 deposited with the CCDC.	2021-09-08 downloaded from the CCDC.
;
_cell_angle_alpha 90
_cell_angle_beta 94.4840(10)
_cell_angle_gamma 90
_cell_formula_units_Z 4
_cell_length_a 18.5031(2)
_cell_length_b 8.29960(10)
_cell_length_c 12.5214(2)
_cell_measurement_reflns_used 8910
_cell_measurement_temperature 150(2)
_cell_measurement_theta_max 73.1810
_cell_measurement_theta_min 4.4170
_cell_volume 1917.00(4)
_computing_cell_refinement 'CrysAlisPro 1.171.38.43 (Rigaku OD, 2015)'
_computing_data_collection 'CrysAlisPro 1.171.38.43 (Rigaku OD, 2015)'
_computing_data_reduction 'CrysAlisPro 1.171.38.43 (Rigaku OD, 2015)'
_computing_molecular_graphics 'ORTEP3 for Windows - Farrugia, L. J. J. Appl. Crystallogr. 1997, 30, 565'
_computing_publication_material
;
 'WinGX publication routines, Farrugia, 
 L. J., J. Appl. Crystallogr., 1999, 32, 837-838
;
_computing_structure_refinement
;
 SHELXL-2018/3 (Sheldrick, 2018)
 Sheldrick GM (2008) Acta Crystallogr A64:112--122 and 
 C. B. H\"ubschle, G. M. Sheldrick and B. Dittrich
 ShelXle: a Qt graphical user interface for SHELXL
 J. Appl. Cryst., 44, (2011) 1281-1284.
;
_computing_structure_solution
; 
 SHELXT
 Sheldrick, G. M. (2008). Acta Cryst. A64, 112-122.
;
_diffrn_ambient_environment N~2~
_diffrn_ambient_temperature 150.00(10)
_diffrn_detector 'CCD plate'
_diffrn_detector_area_resol_mean 8.1150
_diffrn_detector_type EosS2
_diffrn_measured_fraction_theta_full 1.000
_diffrn_measured_fraction_theta_max 0.987
_diffrn_measurement_device 'four-circle diffractometer'
_diffrn_measurement_device_type 'SuperNova, Dual, Cu at zero, EosS2'
_diffrn_measurement_method '\w scans'
_diffrn_radiation_monochromator mirror
_diffrn_radiation_probe x-ray
_diffrn_radiation_type 'Cu K\a'
_diffrn_radiation_wavelength 1.54184
_diffrn_reflns_av_R_equivalents 0.0343
_diffrn_reflns_av_unetI/netI 0.0283
_diffrn_reflns_Laue_measured_fraction_full 1.000
_diffrn_reflns_Laue_measured_fraction_max 0.987
_diffrn_reflns_limit_h_max 22
_diffrn_reflns_limit_h_min -22
_diffrn_reflns_limit_k_max 9
_diffrn_reflns_limit_k_min -10
_diffrn_reflns_limit_l_max 15
_diffrn_reflns_limit_l_min -11
_diffrn_reflns_number 13270
_diffrn_reflns_point_group_measured_fraction_full 1.000
_diffrn_reflns_point_group_measured_fraction_max 0.987
_diffrn_reflns_theta_full 67.684
_diffrn_reflns_theta_max 73.407
_diffrn_reflns_theta_min 4.795
_diffrn_source 'micro-focus sealed X-ray tube'
_diffrn_source_type 'SuperNova (Cu) X-ray Source'
_exptl_absorpt_coefficient_mu 11.814
_exptl_absorpt_correction_T_max 1.00000
_exptl_absorpt_correction_T_min 0.20108
_exptl_absorpt_correction_type multi-scan
_exptl_absorpt_process_details
;
CrysAlisPro 1.171.38.43 (Rigaku Oxford Diffraction, 2015)
Empirical absorption correction using spherical harmonics,
 implemented in SCALE3 ABSPACK scaling algorithm.
;
_exptl_crystal_colour colourless
_exptl_crystal_density_diffrn 1.964
_exptl_crystal_description block
_exptl_crystal_F_000 1104
_exptl_crystal_recrystallization_method 'Re-crystallisation from solvent: Hexane'
_exptl_crystal_size_max 0.320
_exptl_crystal_size_mid 0.200
_exptl_crystal_size_min 0.100
_refine_diff_density_max 0.998
_refine_diff_density_min -0.474
_refine_diff_density_rms 0.090
_refine_ls_extinction_method none
_refine_ls_goodness_of_fit_ref 1.044
_refine_ls_hydrogen_treatment constr
_refine_ls_matrix_type full
_refine_ls_number_parameters 296
_refine_ls_number_reflns 3815
_refine_ls_number_restraints 0
_refine_ls_restrained_S_all 1.044
_refine_ls_R_factor_all 0.0353
_refine_ls_R_factor_gt 0.0339
_refine_ls_shift/su_max 0.001
_refine_ls_shift/su_mean 0.000
_refine_ls_structure_factor_coef Fsqd
_refine_ls_weighting_details 'w=1/[\s^2^(Fo^2^)+(0.0523P)^2^+2.1823P] where P=(Fo^2^+2Fc^2^)/3'
_refine_ls_weighting_scheme calc
_refine_ls_wR_factor_gt 0.0894
_refine_ls_wR_factor_ref 0.0909
_reflns_Friedel_coverage 0.000
_reflns_number_gt 3623
_reflns_number_total 3815
_reflns_threshold_expression 'I > 2\s(I)'
_cod_data_source_file d1dt02480a2.cif
_cod_data_source_block 3d
_cod_original_sg_symbol_H-M 'P 21/c'
_cod_database_code 7708249
_shelx_shelxl_version_number 2018/3
_shelx_space_group_comment
;
The symmetry employed for this shelxl refinement is uniquely defined
by the following loop, which should always be used as a source of
symmetry information in preference to the above space-group names.
They are only intended as comments.
;
_shelx_estimated_absorpt_t_min 0.116
_shelx_estimated_absorpt_t_max 0.385
_oxdiff_exptl_absorpt_empirical_full_min 0.534
_oxdiff_exptl_absorpt_empirical_full_max 3.396
_oxdiff_exptl_absorpt_empirical_details
;
Empirical correction (ABSPACK) includes:
- Absorption correction using spherical harmonics
- Frame scaling
;

loop_
_space_group_symop_operation_xyz
'x, y, z'
'-x, y+1/2, -z+1/2'
'-x, -y, -z'
'x, -y-1/2, z-1/2'

loop_
_atom_site_label
_atom_site_type_symbol
_atom_site_fract_x
_atom_site_fract_y
_atom_site_fract_z
_atom_site_U_iso_or_equiv
_atom_site_adp_type
_atom_site_occupancy
_atom_site_site_symmetry_order
_atom_site_calc_flag
_atom_site_refinement_flags_posn
_atom_site_refinement_flags_adp
_atom_site_refinement_flags_occupancy
_atom_site_disorder_assembly
_atom_site_disorder_group
Sn1 Sn 0.23737(2) 0.46813(3) 0.55345(2) 0.03072(10) Uani 1 1 d . . . . .
F1 F 0.44360(17) 0.3549(5) 0.5429(2) 0.0794(10) Uani 1 1 d . . . . .
F2 F 0.50642(12) 0.3786(4) 0.6913(2) 0.0612(7) Uani 1 1 d . . . . .
F3 F 0.44199(15) 0.1695(3) 0.6614(3) 0.0773(9) Uani 1 1 d . . . . .
F4 F 0.32280(18) 0.4416(4) 0.8558(3) 0.0695(8) Uani 1 1 d . . . . .
F5 F 0.37641(17) 0.2181(3) 0.8354(2) 0.0692(8) Uani 1 1 d . . . . .
F6 F 0.43915(17) 0.4329(4) 0.8693(2) 0.0687(8) Uani 1 1 d . . . . .
F7 F 0.07121(13) 0.6080(4) 0.5394(2) 0.0581(7) Uani 1 1 d . . . . .
F8 F 0.0701(2) 0.8048(4) 0.6478(4) 0.1071(15) Uani 1 1 d . . . . .
F9 F 0.00277(14) 0.6045(6) 0.6695(3) 0.0932(12) Uani 1 1 d . . . . .
F10 F 0.14225(19) 0.7915(4) 0.8297(3) 0.0755(9) Uani 1 1 d . . . . .
F11 F 0.06882(16) 0.6046(4) 0.8710(2) 0.0676(8) Uani 1 1 d . . . . .
F12 F 0.1832(2) 0.5699(5) 0.8902(2) 0.0852(10) Uani 1 1 d . . . . .
O1 O 0.31570(12) 0.3474(3) 0.6466(2) 0.0423(6) Uani 1 1 d . . . . .
O2 O 0.19449(12) 0.6031(3) 0.6735(2) 0.0341(5) Uani 1 1 d . . . . .
N1 N 0.33560(16) 0.6623(4) 0.5921(3) 0.0386(7) Uani 1 1 d . . . . .
N2 N 0.15280(15) 0.2858(4) 0.6438(3) 0.0346(6) Uani 1 1 d . . . . .
C1 C 0.37787(17) 0.4114(4) 0.6941(3) 0.0347(7) Uani 1 1 d . . . . .
C2 C 0.38355(19) 0.5992(5) 0.6813(3) 0.0403(8) Uani 1 1 d . . . . .
H2A H 0.371188 0.651412 0.748571 0.048 Uiso 1 1 calc R U . . .
H2B H 0.434259 0.627911 0.669578 0.048 Uiso 1 1 calc R U . . .
C3 C 0.3716(3) 0.6745(6) 0.4898(4) 0.0593(12) Uani 1 1 d . . . . .
H3A H 0.415085 0.741629 0.500953 0.089 Uiso 1 1 calc R U . . .
H3B H 0.338036 0.723239 0.434588 0.089 Uiso 1 1 calc R U . . .
H3C H 0.385246 0.566593 0.466817 0.089 Uiso 1 1 calc R U . . .
C4 C 0.3106(2) 0.8256(5) 0.6195(4) 0.0521(10) Uani 1 1 d . . . . .
H4A H 0.285228 0.820414 0.685213 0.078 Uiso 1 1 calc R U . . .
H4B H 0.277653 0.866856 0.560796 0.078 Uiso 1 1 calc R U . . .
H4C H 0.352548 0.897547 0.630661 0.078 Uiso 1 1 calc R U . . .
C5 C 0.4427(2) 0.3269(5) 0.6476(3) 0.0459(9) Uani 1 1 d . . . . .
C6 C 0.3800(2) 0.3752(5) 0.8145(4) 0.0475(9) Uani 1 1 d . . . . .
C21 C 0.13000(19) 0.5640(4) 0.7118(3) 0.0337(7) Uani 1 1 d . . . . .
C22 C 0.1241(6) 0.3826(8) 0.7285(8) 0.0398(19) Uani 0.71(2) 1 d . . P A 1
H22A H 0.150491 0.354048 0.797730 0.048 Uiso 0.71(2) 1 calc R U P A 1
H22B H 0.072457 0.354506 0.733275 0.048 Uiso 0.71(2) 1 calc R U P A 1
C23 C 0.0963(5) 0.2354(15) 0.5595(7) 0.058(2) Uani 0.71(2) 1 d . . P A 1
H23A H 0.059256 0.171561 0.591988 0.087 Uiso 0.71(2) 1 calc R U P A 1
H23B H 0.118606 0.170324 0.505628 0.087 Uiso 0.71(2) 1 calc R U P A 1
H23C H 0.073829 0.331181 0.525262 0.087 Uiso 0.71(2) 1 calc R U P A 1
C24 C 0.1899(4) 0.1447(10) 0.6859(11) 0.054(2) Uani 0.71(2) 1 d . . P A 1
H24A H 0.157446 0.082329 0.728213 0.082 Uiso 0.71(2) 1 calc R U P A 1
H24B H 0.232905 0.177124 0.731529 0.082 Uiso 0.71(2) 1 calc R U P A 1
H24C H 0.204757 0.078508 0.626578 0.082 Uiso 0.71(2) 1 calc R U P A 1
C22A C 0.0966(10) 0.3837(18) 0.6917(18) 0.031(4) Uani 0.29(2) 1 d . . P A 2
H22C H 0.084288 0.335531 0.760241 0.037 Uiso 0.29(2) 1 calc R U P A 2
H22D H 0.052093 0.388407 0.642513 0.037 Uiso 0.29(2) 1 calc R U P A 2
C23A C 0.1191(13) 0.162(3) 0.573(2) 0.059(6) Uani 0.29(2) 1 d . . P A 2
H23D H 0.082935 0.102726 0.610056 0.089 Uiso 0.29(2) 1 calc R U P A 2
H23E H 0.156416 0.087156 0.551390 0.089 Uiso 0.29(2) 1 calc R U P A 2
H23F H 0.095519 0.213388 0.508501 0.089 Uiso 0.29(2) 1 calc R U P A 2
C24A C 0.1913(10) 0.190(3) 0.739(2) 0.048(6) Uani 0.29(2) 1 d . . P A 2
H24D H 0.154893 0.138285 0.779933 0.072 Uiso 0.29(2) 1 calc R U P A 2
H24E H 0.220875 0.263418 0.784935 0.072 Uiso 0.29(2) 1 calc R U P A 2
H24F H 0.222538 0.106965 0.710463 0.072 Uiso 0.29(2) 1 calc R U P A 2
C25 C 0.0682(2) 0.6466(5) 0.6431(4) 0.0484(10) Uani 1 1 d . . . . .
C26 C 0.1306(2) 0.6334(6) 0.8264(4) 0.0508(10) Uani 1 1 d . . . . .

loop_
_atom_site_aniso_label
_atom_site_aniso_U_11
_atom_site_aniso_U_22
_atom_site_aniso_U_33
_atom_site_aniso_U_23
_atom_site_aniso_U_13
_atom_site_aniso_U_12
Sn1 0.02505(13) 0.04177(16) 0.02579(14) -0.00133(8) 0.00487(9) 0.00723(8)
F1 0.0753(19) 0.109(3) 0.0537(16) -0.0159(16) 0.0060(14) 0.0468(19)
F2 0.0250(10) 0.0750(18) 0.0834(19) -0.0025(15) 0.0017(11) 0.0061(11)
F3 0.0535(15) 0.0416(14) 0.136(3) -0.0125(16) 0.0022(17) 0.0196(12)
F4 0.0690(18) 0.078(2) 0.0648(18) 0.0098(15) 0.0291(15) 0.0016(15)
F5 0.0804(19) 0.0502(15) 0.0734(18) 0.0232(14) -0.0168(15) -0.0061(14)
F6 0.0675(18) 0.089(2) 0.0469(15) -0.0016(14) -0.0112(13) -0.0245(16)
F7 0.0459(13) 0.0779(19) 0.0506(14) 0.0067(13) 0.0044(11) 0.0135(13)
F8 0.122(3) 0.0439(17) 0.147(4) -0.012(2) -0.038(3) 0.0394(19)
F9 0.0276(12) 0.175(4) 0.078(2) -0.025(2) 0.0144(13) 0.0004(18)
F10 0.099(2) 0.0605(18) 0.0709(18) -0.0311(15) 0.0326(17) -0.0182(16)
F11 0.0656(16) 0.083(2) 0.0597(16) -0.0125(15) 0.0422(14) -0.0026(15)
F12 0.080(2) 0.130(3) 0.0477(16) -0.0005(18) 0.0123(15) 0.023(2)
O1 0.0245(11) 0.0301(12) 0.0695(18) 0.0040(12) -0.0127(11) 0.0017(9)
O2 0.0285(11) 0.0348(13) 0.0410(13) -0.0061(10) 0.0165(9) -0.0018(9)
N1 0.0328(14) 0.0373(16) 0.0483(18) 0.0100(14) 0.0195(13) 0.0052(12)
N2 0.0267(13) 0.0290(14) 0.0480(17) -0.0064(13) 0.0025(12) 0.0008(11)
C1 0.0227(15) 0.0328(17) 0.048(2) -0.0014(15) -0.0013(13) 0.0014(13)
C2 0.0316(17) 0.0354(19) 0.054(2) -0.0021(16) 0.0059(15) -0.0030(14)
C3 0.053(2) 0.066(3) 0.063(3) 0.022(2) 0.032(2) 0.007(2)
C4 0.044(2) 0.0337(19) 0.081(3) 0.008(2) 0.021(2) -0.0001(16)
C5 0.0338(18) 0.048(2) 0.055(2) -0.0052(18) -0.0028(16) 0.0117(16)
C6 0.044(2) 0.045(2) 0.053(2) 0.0025(18) 0.0018(18) -0.0036(17)
C21 0.0332(17) 0.0285(16) 0.0418(19) -0.0027(14) 0.0186(14) -0.0022(13)
C22 0.045(5) 0.030(3) 0.047(4) 0.001(3) 0.015(3) -0.005(3)
C23 0.038(4) 0.057(6) 0.076(5) -0.024(4) -0.009(3) -0.009(4)
C24 0.043(3) 0.027(4) 0.093(7) 0.006(4) 0.003(4) 0.000(3)
C22A 0.027(8) 0.020(6) 0.045(10) -0.003(6) 0.007(6) -0.009(5)
C23A 0.044(10) 0.044(11) 0.090(14) -0.028(10) 0.003(9) -0.004(8)
C24A 0.046(8) 0.026(9) 0.071(14) 0.024(9) -0.002(9) -0.012(7)
C25 0.0357(19) 0.047(2) 0.064(3) -0.010(2) 0.0124(18) 0.0113(16)
C26 0.048(2) 0.059(3) 0.048(2) -0.005(2) 0.0202(18) 0.0044(19)

loop_
_atom_type_symbol
_atom_type_description
_atom_type_scat_dispersion_real
_atom_type_scat_dispersion_imag
_atom_type_scat_source
C C 0.0181 0.0091 'International Tables Vol C Tables 4.2.6.8 and 6.1.1.4'
H H 0.0000 0.0000 'International Tables Vol C Tables 4.2.6.8 and 6.1.1.4'
F F 0.0727 0.0534 'International Tables Vol C Tables 4.2.6.8 and 6.1.1.4'
N N 0.0311 0.0180 'International Tables Vol C Tables 4.2.6.8 and 6.1.1.4'
O O 0.0492 0.0322 'International Tables Vol C Tables 4.2.6.8 and 6.1.1.4'
Sn Sn 0.0259 5.4591 'International Tables Vol C Tables 4.2.6.8 and 6.1.1.4'

loop_
_geom_angle_atom_site_label_1
_geom_angle_atom_site_label_2
_geom_angle_atom_site_label_3
_geom_angle
_geom_angle_site_symmetry_1
_geom_angle_site_symmetry_3
_geom_angle_publ_flag
O1 Sn1 O2 98.32(11) . . ?
O1 Sn1 N1 74.24(10) . . ?
O2 Sn1 N1 79.75(10) . . ?
O1 Sn1 N2 83.50(10) . . ?
O2 Sn1 N2 73.29(10) . . ?
N1 Sn1 N2 141.93(10) . . ?
C1 O1 Sn1 126.4(2) . . ?
C21 O2 Sn1 121.4(2) . . ?
C2 N1 C4 109.3(3) . . ?
C2 N1 C3 113.2(3) . . ?
C4 N1 C3 107.8(3) . . ?
C2 N1 Sn1 108.1(2) . . ?
C4 N1 Sn1 114.1(2) . . ?
C3 N1 Sn1 104.4(3) . . ?
C24 N2 C22 111.8(6) . . ?
C23A N2 C22A 110.6(10) . . ?
C24 N2 C23 108.7(5) . . ?
C22 N2 C23 113.2(5) . . ?
C23A N2 C24A 104.6(12) . . ?
C22A N2 C24A 105.5(11) . . ?
C24 N2 Sn1 111.1(4) . . ?
C22 N2 Sn1 105.7(3) . . ?
C23A N2 Sn1 113.5(9) . . ?
C22A N2 Sn1 109.5(6) . . ?
C23 N2 Sn1 106.2(4) . . ?
C24A N2 Sn1 112.8(7) . . ?
O1 C1 C6 107.9(3) . . ?
O1 C1 C5 108.3(3) . . ?
C6 C1 C5 108.8(3) . . ?
O1 C1 C2 113.8(3) . . ?
C6 C1 C2 107.3(3) . . ?
C5 C1 C2 110.6(3) . . ?
N1 C2 C1 113.0(3) . . ?
N1 C2 H2A 109.0 . . ?
C1 C2 H2A 109.0 . . ?
N1 C2 H2B 109.0 . . ?
C1 C2 H2B 109.0 . . ?
H2A C2 H2B 107.8 . . ?
N1 C3 H3A 109.5 . . ?
N1 C3 H3B 109.5 . . ?
H3A C3 H3B 109.5 . . ?
N1 C3 H3C 109.5 . . ?
H3A C3 H3C 109.5 . . ?
H3B C3 H3C 109.5 . . ?
N1 C4 H4A 109.5 . . ?
N1 C4 H4B 109.5 . . ?
H4A C4 H4B 109.5 . . ?
N1 C4 H4C 109.5 . . ?
H4A C4 H4C 109.5 . . ?
H4B C4 H4C 109.5 . . ?
F3 C5 F2 106.4(3) . . ?
F3 C5 F1 107.7(4) . . ?
F2 C5 F1 105.7(4) . . ?
F3 C5 C1 112.6(4) . . ?
F2 C5 C1 112.8(3) . . ?
F1 C5 C1 111.2(3) . . ?
F4 C6 F5 106.0(4) . . ?
F4 C6 F6 107.2(4) . . ?
F5 C6 F6 107.5(4) . . ?
F4 C6 C1 109.9(3) . . ?
F5 C6 C1 112.7(4) . . ?
F6 C6 C1 113.1(3) . . ?
O2 C21 C22 111.0(4) . . ?
O2 C21 C25 109.3(3) . . ?
C22 C21 C25 117.3(6) . . ?
O2 C21 C26 107.2(3) . . ?
C22 C21 C26 103.7(4) . . ?
C25 C21 C26 107.7(3) . . ?
O2 C21 C22A 119.8(6) . . ?
C25 C21 C22A 93.8(9) . . ?
C26 C21 C22A 117.4(8) . . ?
N2 C22 C21 114.1(5) . . ?
N2 C22 H22A 108.7 . . ?
C21 C22 H22A 108.7 . . ?
N2 C22 H22B 108.7 . . ?
C21 C22 H22B 108.7 . . ?
H22A C22 H22B 107.6 . . ?
N2 C23 H23A 109.5 . . ?
N2 C23 H23B 109.5 . . ?
H23A C23 H23B 109.5 . . ?
N2 C23 H23C 109.5 . . ?
H23A C23 H23C 109.5 . . ?
H23B C23 H23C 109.5 . . ?
N2 C24 H24A 109.5 . . ?
N2 C24 H24B 109.5 . . ?
H24A C24 H24B 109.5 . . ?
N2 C24 H24C 109.5 . . ?
H24A C24 H24C 109.5 . . ?
H24B C24 H24C 109.5 . . ?
N2 C22A C21 107.2(9) . . ?
N2 C22A H22C 110.3 . . ?
C21 C22A H22C 110.3 . . ?
N2 C22A H22D 110.3 . . ?
C21 C22A H22D 110.3 . . ?
H22C C22A H22D 108.5 . . ?
N2 C23A H23D 109.5 . . ?
N2 C23A H23E 109.5 . . ?
H23D C23A H23E 109.5 . . ?
N2 C23A H23F 109.5 . . ?
H23D C23A H23F 109.5 . . ?
H23E C23A H23F 109.5 . . ?
N2 C24A H24D 109.5 . . ?
N2 C24A H24E 109.5 . . ?
H24D C24A H24E 109.5 . . ?
N2 C24A H24F 109.5 . . ?
H24D C24A H24F 109.5 . . ?
H24E C24A H24F 109.5 . . ?
F8 C25 F9 105.9(4) . . ?
F8 C25 F7 106.2(4) . . ?
F9 C25 F7 106.6(4) . . ?
F8 C25 C21 113.8(4) . . ?
F9 C25 C21 113.4(4) . . ?
F7 C25 C21 110.4(3) . . ?
F12 C26 F10 105.4(4) . . ?
F12 C26 F11 106.8(4) . . ?
F10 C26 F11 107.8(4) . . ?
F12 C26 C21 111.4(4) . . ?
F10 C26 C21 112.8(4) . . ?
F11 C26 C21 112.2(4) . . ?

loop_
_geom_bond_atom_site_label_1
_geom_bond_atom_site_label_2
_geom_bond_distance
_geom_bond_site_symmetry_2
_geom_bond_publ_flag
Sn1 O1 2.050(2) . ?
Sn1 O2 2.081(2) . ?
Sn1 N1 2.449(3) . ?
Sn1 N2 2.509(3) . ?
F1 C5 1.332(5) . ?
F2 C5 1.332(5) . ?
F3 C5 1.318(5) . ?
F4 C6 1.332(5) . ?
F5 C6 1.333(5) . ?
F6 C6 1.335(5) . ?
F7 C25 1.343(5) . ?
F8 C25 1.314(5) . ?
F9 C25 1.326(5) . ?
F10 C26 1.329(6) . ?
F11 C26 1.333(5) . ?
F12 C26 1.320(6) . ?
O1 C1 1.361(4) . ?
O2 C21 1.360(4) . ?
N1 C2 1.467(5) . ?
N1 C4 1.480(5) . ?
N1 C3 1.492(5) . ?
N2 C24 1.437(8) . ?
N2 C22 1.463(8) . ?
N2 C23A 1.468(17) . ?
N2 C22A 1.482(16) . ?
N2 C23 1.486(7) . ?
N2 C24A 1.556(18) . ?
C1 C6 1.535(6) . ?
C1 C5 1.543(5) . ?
C1 C2 1.571(5) . ?
C2 H2A 0.9900 . ?
C2 H2B 0.9900 . ?
C3 H3A 0.9800 . ?
C3 H3B 0.9800 . ?
C3 H3C 0.9800 . ?
C4 H4A 0.9800 . ?
C4 H4B 0.9800 . ?
C4 H4C 0.9800 . ?
C21 C22 1.525(8) . ?
C21 C25 1.538(6) . ?
C21 C26 1.545(6) . ?
C21 C22A 1.631(15) . ?
C22 H22A 0.9900 . ?
C22 H22B 0.9900 . ?
C23 H23A 0.9800 . ?
C23 H23B 0.9800 . ?
C23 H23C 0.9800 . ?
C24 H24A 0.9800 . ?
C24 H24B 0.9800 . ?
C24 H24C 0.9800 . ?
C22A H22C 0.9900 . ?
C22A H22D 0.9900 . ?
C23A H23D 0.9800 . ?
C23A H23E 0.9800 . ?
C23A H23F 0.9800 . ?
C24A H24D 0.9800 . ?
C24A H24E 0.9800 . ?
C24A H24F 0.9800 . ?

loop_
_geom_torsion_atom_site_label_1
_geom_torsion_atom_site_label_2
_geom_torsion_atom_site_label_3
_geom_torsion_atom_site_label_4
_geom_torsion
_geom_torsion_site_symmetry_1
_geom_torsion_site_symmetry_2
_geom_torsion_site_symmetry_3
_geom_torsion_site_symmetry_4
_geom_torsion_publ_flag
Sn1 O1 C1 C6 124.6(3) . . . . ?
Sn1 O1 C1 C5 -117.9(3) . . . . ?
Sn1 O1 C1 C2 5.5(5) . . . . ?
C4 N1 C2 C1 147.2(3) . . . . ?
C3 N1 C2 C1 -92.6(4) . . . . ?
Sn1 N1 C2 C1 22.5(3) . . . . ?
O1 C1 C2 N1 -20.1(4) . . . . ?
C6 C1 C2 N1 -139.5(3) . . . . ?
C5 C1 C2 N1 102.0(3) . . . . ?
O1 C1 C5 F3 -57.8(4) . . . . ?
C6 C1 C5 F3 59.2(4) . . . . ?
C2 C1 C5 F3 176.8(3) . . . . ?
O1 C1 C5 F2 -178.3(3) . . . . ?
C6 C1 C5 F2 -61.3(4) . . . . ?
C2 C1 C5 F2 56.3(4) . . . . ?
O1 C1 C5 F1 63.1(4) . . . . ?
C6 C1 C5 F1 -179.8(4) . . . . ?
C2 C1 C5 F1 -62.2(4) . . . . ?
O1 C1 C6 F4 -60.3(4) . . . . ?
C5 C1 C6 F4 -177.5(3) . . . . ?
C2 C1 C6 F4 62.8(4) . . . . ?
O1 C1 C6 F5 57.7(4) . . . . ?
C5 C1 C6 F5 -59.5(4) . . . . ?
C2 C1 C6 F5 -179.2(3) . . . . ?
O1 C1 C6 F6 179.9(3) . . . . ?
C5 C1 C6 F6 62.7(5) . . . . ?
C2 C1 C6 F6 -57.0(4) . . . . ?
Sn1 O2 C21 C22 42.9(6) . . . . ?
Sn1 O2 C21 C25 -88.0(3) . . . . ?
Sn1 O2 C21 C26 155.5(2) . . . . ?
Sn1 O2 C21 C22A 18.3(11) . . . . ?
C24 N2 C22 C21 141.8(9) . . . . ?
C23 N2 C22 C21 -95.0(11) . . . . ?
Sn1 N2 C22 C21 20.8(9) . . . . ?
O2 C21 C22 N2 -40.3(10) . . . . ?
C25 C21 C22 N2 86.3(8) . . . . ?
C26 C21 C22 N2 -155.1(7) . . . . ?
C23A N2 C22A C21 -149.5(19) . . . . ?
C24A N2 C22A C21 98.0(16) . . . . ?
Sn1 N2 C22A C21 -23.7(16) . . . . ?
O2 C21 C22A N2 7.7(18) . . . . ?
C25 C21 C22A N2 122.6(13) . . . . ?
C26 C21 C22A N2 -125.2(10) . . . . ?
O2 C21 C25 F8 -64.1(5) . . . . ?
C22 C21 C25 F8 168.5(5) . . . . ?
C26 C21 C25 F8 52.1(5) . . . . ?
C22A C21 C25 F8 172.5(7) . . . . ?
O2 C21 C25 F9 174.8(3) . . . . ?
C22 C21 C25 F9 47.3(5) . . . . ?
C26 C21 C25 F9 -69.0(4) . . . . ?
C22A C21 C25 F9 51.4(7) . . . . ?
O2 C21 C25 F7 55.3(4) . . . . ?
C22 C21 C25 F7 -72.2(5) . . . . ?
C26 C21 C25 F7 171.4(3) . . . . ?
C22A C21 C25 F7 -68.2(7) . . . . ?
O2 C21 C26 F12 -61.5(5) . . . . ?
C22 C21 C26 F12 56.0(6) . . . . ?
C25 C21 C26 F12 -179.1(4) . . . . ?
C22A C21 C26 F12 76.8(10) . . . . ?
O2 C21 C26 F10 56.7(5) . . . . ?
C22 C21 C26 F10 174.2(5) . . . . ?
C25 C21 C26 F10 -60.8(4) . . . . ?
C22A C21 C26 F10 -165.0(9) . . . . ?
O2 C21 C26 F11 178.7(3) . . . . ?
C22 C21 C26 F11 -63.8(6) . . . . ?
C25 C21 C26 F11 61.2(5) . . . . ?
C22A C21 C26 F11 -43.0(10) . . . . ?
